data_1536600
loop_
_publ_author_name
'Dzyanyi, R.B.'
'Bodak, O.I.'
'Aksel'rud, L.G.'

_publ_section_title
;
 Crystal structure of Yb Cu Ge compound
;
_journal_name_full 'Izvestiya Akademii Nauk SSSR, Neorganicheskie Materialy'
_journal_page_first 990
_journal_page_last 990
_journal_volume 31
_journal_year 1995
_chemical_formula_sum 'Cu Ge Yb'
_chemical_name_systematic 'Yb Cu Ge'
_space_group_IT_number 194
_symmetry_space_group_name_Hall '-P 6c 2c'
_symmetry_space_group_name_H-M 'P 63/m m c'
_cell_angle_alpha 90
_cell_angle_beta 90
_cell_angle_gamma 120
_cell_formula_units_Z 2
_cell_length_a 4.186
_cell_length_b 4.186
_cell_length_c 6.988
_cell_volume 106.043
_citation_journal_id_ASTM IVNMAW
_cod_data_source_file Dzyanyi_IVNMAW_1995_1502.cif
_cod_data_source_block Cu1Ge1Yb1
_cod_original_formula_sum 'Cu1 Ge1 Yb1'
_cod_database_code 1536600

loop_
_symmetry_equiv_pos_as_xyz
x,y,z
x-y,x,z+1/2
-y,x-y,z
-x,-y,z+1/2
-x+y,-x,z
y,-x+y,z+1/2
-y,-x,-z+1/2
x-y,-y,-z
x,x-y,-z+1/2
y,x,-z
-x+y,y,-z+1/2
-x,-x+y,-z
-x,-y,-z
-x+y,-x,-z-1/2
y,-x+y,-z
x,y,-z-1/2
x-y,x,-z
-y,x-y,-z-1/2
y,x,z-1/2
-x+y,y,z
-x,-x+y,z-1/2
-y,-x,z
x-y,-y,z-1/2
x,x-y,z

loop_
_atom_site_label
_atom_site_type_symbol
_atom_site_fract_x
_atom_site_fract_y
_atom_site_fract_z
_atom_site_occupancy
_atom_site_U_iso_or_equiv
Yb1 Yb 0 0 0.25 1 0.0
Ge1 Ge 0.3333 0.6667 0.468 0.5 0.0
Cu1 Cu 0.3333 0.6667 0.468 0.5 0.0
